data_1503241
loop_
_publ_author_name
'Tamura, Ken'
'Sugiya, Masashi'
'Yoshida, Kazuhiro'
'Yanagisawa, Akira'
'Imamoto, Tsuneo'

_publ_section_title
;
 Enantiopure 1,2-bis(tert-butylmethylphosphino)benzene as a highly
 efficient ligand in rhodium-catalyzed asymmetric hydrogenation.
;
_journal_issue 19
_journal_name_full 'Organic letters'
_journal_page_first 4400
_journal_page_last 4403
_journal_paper_doi 10.1021/ol101936w
_journal_volume 12
_journal_year 2010
_chemical_formula_moiety
;
'C24 H40 F6 P2 Rh Sb, C24 H40 F6 P2 Rh Sb, C4 H8 O2'
;
_chemical_formula_sum 'C52 H88 F12 O2 P4 Rh2 Sb2'
_chemical_formula_weight 1546.42
_chemical_name_common
;
(R,R)-1,2-Bis(tert-butylmethylphosphino)benzene(1,5-cyclooctadiene)rhodium(I) 
hexafluoroantiomonate 
;
_chemical_name_systematic
; 
 ? 
;
_space_group_IT_number 4
_symmetry_cell_setting monoclinic
_symmetry_space_group_name_Hall 'P 2yb'
_symmetry_space_group_name_H-M 'P 1 21 1'
_atom_sites_solution_hydrogens geom
_atom_sites_solution_primary direct
_atom_sites_solution_secondary difmap
_audit_creation_method SHELXL-97
_cell_angle_alpha 90.00
_cell_angle_beta 101.8880(10)
_cell_angle_gamma 90.00
_cell_formula_units_Z 2
_cell_length_a 9.3013(8)
_cell_length_b 17.9217(15)
_cell_length_c 18.9114(16)
_cell_measurement_reflns_used 3563
_cell_measurement_temperature 173
_cell_measurement_theta_max 24.12
_cell_measurement_theta_min 2.20
_cell_volume 3084.8(5)
_computing_cell_refinement 'Bruker SAINT'
_computing_data_collection 'Bruker APEX2'
_computing_data_reduction 'Bruker SAINT'
_computing_molecular_graphics 'Bruker SHELXTL'
_computing_publication_material 'Bruker SHELXTL'
_computing_structure_refinement 'SHELXL-97 (Sheldrick, 2008)'
_computing_structure_solution 'SHELXS-97 (Sheldrick, 2008)'
_diffrn_ambient_temperature 173
_diffrn_detector_area_resol_mean 8.333
_diffrn_measured_fraction_theta_full 0.980
_diffrn_measured_fraction_theta_max 0.980
_diffrn_measurement_device_type 'Bruker APEX-II CCD'
_diffrn_measurement_method '\f and \w scans'
_diffrn_radiation_monochromator graphite
_diffrn_radiation_source 'fine-focus sealed tube'
_diffrn_radiation_type MoK\a
_diffrn_radiation_wavelength 0.71073
_diffrn_reflns_av_R_equivalents 0.0340
_diffrn_reflns_av_sigmaI/netI 0.0683
_diffrn_reflns_limit_h_max 10
_diffrn_reflns_limit_h_min -12
_diffrn_reflns_limit_k_max 23
_diffrn_reflns_limit_k_min -20
_diffrn_reflns_limit_l_max 20
_diffrn_reflns_limit_l_min -24
_diffrn_reflns_number 17468
_diffrn_reflns_theta_full 27.48
_diffrn_reflns_theta_max 27.48
_diffrn_reflns_theta_min 1.10
_exptl_absorpt_coefficient_mu 1.569
_exptl_absorpt_correction_T_max 0.9693
_exptl_absorpt_correction_T_min 0.7241
_exptl_absorpt_correction_type empirical
_exptl_absorpt_process_details
;
SADABS Sheldrick 1996
;
_exptl_crystal_colour red
_exptl_crystal_density_diffrn 1.665
_exptl_crystal_density_method 'not measured'
_exptl_crystal_description prism
_exptl_crystal_F_000 1552
_exptl_crystal_size_max 0.22
_exptl_crystal_size_mid 0.16
_exptl_crystal_size_min 0.02
_refine_diff_density_max 0.588
_refine_diff_density_min -0.480
_refine_diff_density_rms 0.104
_refine_ls_abs_structure_details 'Flack H D (1983), Acta Cryst. A39, 876-881'
_refine_ls_abs_structure_Flack -0.01(2)
_refine_ls_extinction_method none
_refine_ls_goodness_of_fit_ref 0.792
_refine_ls_hydrogen_treatment constr
_refine_ls_matrix_type full
_refine_ls_number_parameters 685
_refine_ls_number_reflns 10741
_refine_ls_number_restraints 1
_refine_ls_restrained_S_all 0.792
_refine_ls_R_factor_all 0.0585
_refine_ls_R_factor_gt 0.0409
_refine_ls_shift/su_max 0.001
_refine_ls_shift/su_mean 0.000
_refine_ls_structure_factor_coef Fsqd
_refine_ls_weighting_details 'calc w=1/[\s^2^(Fo^2^)+(0.1000P)^2^+0.0000P] where P=(Fo^2^+2Fc^2^)/3'
_refine_ls_weighting_scheme calc
_refine_ls_wR_factor_gt 0.1067
_refine_ls_wR_factor_ref 0.1260
_reflns_number_gt 8594
_reflns_number_total 10741
_reflns_threshold_expression >2sigma(I)
_cod_data_source_file ol101936w_si_002.cif
_cod_data_source_block yoshida01_p21
_cod_depositor_comments
;
The following automatic conversions were performed:

'_symmetry_cell_setting' value 'Monoclinic' changed to 'monoclinic'
according to /home/saulius/struct/CIF-dictionaries/cif_core.dic
dictionary named 'cif_core.dic' version 2.4.2 from 2011-04-26.

Automatic conversion script
Id: cif_fix_values 1715 2011-07-08 13:25:40Z adriana 
;
_cod_original_sg_symbol_H-M P2(1)
_cod_database_code 1503241

loop_
_symmetry_equiv_pos_as_xyz
'x, y, z'
'-x, y+1/2, -z'

loop_
_atom_site_label
_atom_site_type_symbol
_atom_site_fract_x
_atom_site_fract_y
_atom_site_fract_z
_atom_site_U_iso_or_equiv
_atom_site_adp_type
_atom_site_occupancy
_atom_site_symmetry_multiplicity
_atom_site_calc_flag
_atom_site_refinement_flags
Sb1 Sb 0.74031(5) 0.83951(3) 0.25449(3) 0.02937(13) Uani 1 1 d .
Sb2 Sb 0.37727(6) 0.29418(4) 0.14977(3) 0.03869(15) Uani 1 1 d .
Rh2 Rh 0.89419(5) 0.51180(3) -0.01847(3) 0.02514(13) Uani 1 1 d .
Rh1 Rh 0.61433(6) 0.51486(3) 0.51832(3) 0.02476(13) Uani 1 1 d .
P2 P 0.5662(2) 0.57870(11) 0.41244(10) 0.0262(4) Uani 1 1 d .
P1 P 0.4039(2) 0.56820(12) 0.53686(10) 0.0257(4) Uani 1 1 d .
P3 P 1.12811(19) 0.54100(12) -0.02673(10) 0.0258(4) Uani 1 1 d .
P4 P 0.9318(2) 0.59602(12) 0.07299(10) 0.0271(4) Uani 1 1 d .
C13 C 0.4998(8) 0.5131(5) 0.3341(4) 0.0300(16) Uani 1 1 d .
C11 C 0.4058(8) 0.6396(4) 0.4081(4) 0.0284(16) Uani 1 1 d .
C6 C 0.3186(8) 0.6227(4) 0.4581(4) 0.0275(15) Uani 1 1 d .
F4 F 0.6326(7) 0.8463(5) 0.1613(3) 0.077(2) Uani 1 1 d .
F6 F 0.8508(8) 0.8309(5) 0.3480(3) 0.091(3) Uani 1 1 d .
F3 F 0.9088(7) 0.8461(5) 0.2180(4) 0.092(2) Uani 1 1 d .
F2 F 0.7356(9) 0.9423(4) 0.2667(4) 0.092(3) Uani 1 1 d .
F5 F 0.5708(7) 0.8307(5) 0.2912(4) 0.091(2) Uani 1 1 d .
F8 F 0.4207(8) 0.3955(4) 0.1442(4) 0.0732(18) Uani 1 1 d .
F7 F 0.3360(8) 0.1931(3) 0.1556(4) 0.082(2) Uani 1 1 d .
F10 F 0.2036(9) 0.3086(4) 0.0839(5) 0.119(3) Uani 1 1 d .
F11 F 0.2854(12) 0.3154(5) 0.2238(6) 0.145(4) Uani 1 1 d .
F9 F 0.4699(13) 0.2723(6) 0.0763(6) 0.155(5) Uani 1 1 d .
F12 F 0.5475(10) 0.2799(6) 0.2161(6) 0.151(5) Uani 1 1 d .
F1 F 0.7413(9) 0.7361(4) 0.2434(4) 0.090(3) Uani 1 1 d .
C44 C 0.8629(9) 0.4195(5) -0.1038(4) 0.0344(18) Uani 1 1 d .
H44 H 0.9452 0.4144 -0.1302 0.041 Uiso 1 1 calc R
C48 C 0.6598(8) 0.4874(5) -0.0085(5) 0.0337(18) Uani 1 1 d .
H48 H 0.6277 0.5161 0.0309 0.040 Uiso 1 1 calc R
C45 C 0.8907(9) 0.3891(5) -0.0349(5) 0.0353(18) Uani 1 1 d .
H45 H 0.9896 0.3652 -0.0209 0.042 Uiso 1 1 calc R
C46 C 0.7803(9) 0.3590(5) 0.0051(4) 0.0347(18) Uani 1 1 d .
H46A H 0.8256 0.3573 0.0573 0.042 Uiso 1 1 calc R
H46B H 0.7560 0.3071 -0.0110 0.042 Uiso 1 1 calc R
C41 C 0.6615(8) 0.5295(5) -0.0702(4) 0.0351(19) Uani 1 1 d .
H41 H 0.6280 0.5821 -0.0666 0.042 Uiso 1 1 calc R
C42 C 0.6400(9) 0.5018(5) -0.1463(4) 0.0392(19) Uani 1 1 d .
H42A H 0.6822 0.5385 -0.1754 0.047 Uiso 1 1 calc R
H42B H 0.5334 0.4981 -0.1669 0.047 Uiso 1 1 calc R
C43 C 0.7114(10) 0.4255(5) -0.1521(4) 0.038(2) Uani 1 1 d .
H43A H 0.6475 0.3861 -0.1387 0.046 Uiso 1 1 calc R
H43B H 0.7193 0.4170 -0.2029 0.046 Uiso 1 1 calc R
C47 C 0.6350(9) 0.4049(5) -0.0051(5) 0.039(2) Uani 1 1 d .
H47A H 0.5683 0.3888 -0.0503 0.047 Uiso 1 1 calc R
H47B H 0.5860 0.3941 0.0355 0.047 Uiso 1 1 calc R
C21 C 0.8567(7) 0.5191(5) 0.5465(4) 0.0354(18) Uani 1 1 d .
H21 H 0.8979 0.5653 0.5286 0.042 Uiso 1 1 calc R
C20 C 0.8996(9) 0.5104(6) 0.6277(4) 0.043(2) Uani 1 1 d .
H20A H 0.8776 0.5574 0.6508 0.052 Uiso 1 1 calc R
H20B H 1.0068 0.5016 0.6416 0.052 Uiso 1 1 calc R
C22 C 0.8276(8) 0.4647(5) 0.4957(4) 0.0368(19) Uani 1 1 d .
H22 H 0.8494 0.4786 0.4477 0.044 Uiso 1 1 calc R
C18 C 0.6570(9) 0.4425(5) 0.6211(4) 0.0378(19) Uani 1 1 d .
H18 H 0.5889 0.4525 0.6546 0.045 Uiso 1 1 calc R
C24 C 0.6718(10) 0.3526(5) 0.5156(5) 0.045(2) Uani 1 1 d .
H24A H 0.6098 0.3484 0.4665 0.054 Uiso 1 1 calc R
H24B H 0.6823 0.3020 0.5370 0.054 Uiso 1 1 calc R
C17 C 0.5954(10) 0.4014(6) 0.5604(5) 0.046(2) Uani 1 1 d .
H17 H 0.4917 0.3859 0.5593 0.055 Uiso 1 1 calc R
C19 C 0.8177(9) 0.4447(5) 0.6567(4) 0.039(2) Uani 1 1 d .
H19A H 0.8642 0.3969 0.6477 0.047 Uiso 1 1 calc R
H19B H 0.8274 0.4502 0.7096 0.047 Uiso 1 1 calc R
C23 C 0.8239(10) 0.3810(6) 0.5094(5) 0.048(2) Uani 1 1 d .
H23A H 0.8948 0.3692 0.5547 0.058 Uiso 1 1 calc R
H23B H 0.8557 0.3544 0.4695 0.058 Uiso 1 1 calc R
C15 C 0.6201(9) 0.4563(5) 0.3283(4) 0.0382(19) Uani 1 1 d .
H15A H 0.6451 0.4275 0.3732 0.057 Uiso 1 1 calc R
H15B H 0.7075 0.4827 0.3201 0.057 Uiso 1 1 calc R
H15C H 0.5844 0.4224 0.2878 0.057 Uiso 1 1 calc R
C16 C 0.4637(10) 0.5567(5) 0.2623(4) 0.043(2) Uani 1 1 d .
H16A H 0.5495 0.5861 0.2567 0.064 Uiso 1 1 calc R
H16B H 0.3804 0.5901 0.2626 0.064 Uiso 1 1 calc R
H16C H 0.4383 0.5215 0.2220 0.064 Uiso 1 1 calc R
C14 C 0.3671(10) 0.4719(5) 0.3477(5) 0.043(2) Uani 1 1 d .
H14A H 0.3308 0.4381 0.3072 0.065 Uiso 1 1 calc R
H14B H 0.2900 0.5077 0.3523 0.065 Uiso 1 1 calc R
H14C H 0.3942 0.4429 0.3924 0.065 Uiso 1 1 calc R
C12 C 0.7109(9) 0.6340(5) 0.3874(5) 0.043(2) Uani 1 1 d .
H12A H 0.6686 0.6675 0.3476 0.065 Uiso 1 1 calc R
H12B H 0.7826 0.6009 0.3721 0.065 Uiso 1 1 calc R
H12C H 0.7599 0.6636 0.4291 0.065 Uiso 1 1 calc R
C1 C 0.2560(8) 0.5117(5) 0.5572(5) 0.044(2) Uani 1 1 d .
H1A H 0.1787 0.5443 0.5680 0.066 Uiso 1 1 calc R
H1B H 0.2939 0.4800 0.5991 0.066 Uiso 1 1 calc R
H1C H 0.2154 0.4803 0.5154 0.066 Uiso 1 1 calc R
C9 C 0.2174(10) 0.7211(5) 0.3438(5) 0.042(2) Uani 1 1 d .
H9 H 0.1835 0.7558 0.3061 0.050 Uiso 1 1 calc R
C10 C 0.3580(9) 0.6908(5) 0.3531(4) 0.0339(17) Uani 1 1 d .
H10 H 0.4212 0.7052 0.3218 0.041 Uiso 1 1 calc R
C7 C 0.1757(9) 0.6524(5) 0.4471(5) 0.0362(19) Uani 1 1 d .
H7 H 0.1131 0.6396 0.4791 0.043 Uiso 1 1 calc R
C8 C 0.1271(9) 0.6995(5) 0.3906(5) 0.042(2) Uani 1 1 d .
H8 H 0.0295 0.7181 0.3830 0.050 Uiso 1 1 calc R
C34 C 1.1616(9) 0.6988(5) 0.1295(4) 0.0339(18) Uani 1 1 d .
H34 H 1.0939 0.7256 0.1511 0.041 Uiso 1 1 calc R
C31 C 1.3575(8) 0.6244(5) 0.0614(5) 0.0374(19) Uani 1 1 d .
H31 H 1.4254 0.5995 0.0384 0.045 Uiso 1 1 calc R
C37 C 0.9499(8) 0.5451(5) 0.1615(4) 0.0344(18) Uani 1 1 d .
C40 C 0.8019(9) 0.5091(6) 0.1671(5) 0.050(2) Uani 1 1 d .
H40A H 0.8107 0.4860 0.2148 0.075 Uiso 1 1 calc R
H40B H 0.7758 0.4709 0.1296 0.075 Uiso 1 1 calc R
H40C H 0.7253 0.5475 0.1606 0.075 Uiso 1 1 calc R
C30 C 1.2110(8) 0.6038(4) 0.0461(4) 0.0278(15) Uani 1 1 d .
C35 C 1.1137(8) 0.6392(5) 0.0834(4) 0.0301(16) Uani 1 1 d .
C36 C 0.8053(10) 0.6735(5) 0.0737(5) 0.047(2) Uani 1 1 d .
H36A H 0.8321 0.7003 0.1197 0.071 Uiso 1 1 calc R
H36B H 0.7049 0.6542 0.0679 0.071 Uiso 1 1 calc R
H36C H 0.8108 0.7075 0.0338 0.071 Uiso 1 1 calc R
C38 C 1.0645(10) 0.4829(5) 0.1643(5) 0.043(2) Uani 1 1 d .
H38A H 1.1609 0.5051 0.1644 0.064 Uiso 1 1 calc R
H38B H 1.0362 0.4505 0.1220 0.064 Uiso 1 1 calc R
H38C H 1.0697 0.4534 0.2084 0.064 Uiso 1 1 calc R
C39 C 0.9968(11) 0.5969(6) 0.2266(4) 0.049(2) Uani 1 1 d .
H39A H 0.9232 0.6363 0.2251 0.073 Uiso 1 1 calc R
H39B H 1.0920 0.6194 0.2249 0.073 Uiso 1 1 calc R
H39C H 1.0051 0.5681 0.2713 0.073 Uiso 1 1 calc R
C28 C 1.0507(13) 0.5576(6) -0.1769(5) 0.058(3) Uani 1 1 d .
H28A H 1.0431 0.5902 -0.2191 0.088 Uiso 1 1 calc R
H28B H 0.9521 0.5422 -0.1720 0.088 Uiso 1 1 calc R
H28C H 1.1088 0.5134 -0.1832 0.088 Uiso 1 1 calc R
C26 C 1.1252(9) 0.5995(5) -0.1093(4) 0.0351(18) Uani 1 1 d .
C25 C 1.2631(9) 0.4686(5) -0.0289(5) 0.043(2) Uani 1 1 d .
H25A H 1.3558 0.4914 -0.0347 0.065 Uiso 1 1 calc R
H25B H 1.2274 0.4350 -0.0696 0.065 Uiso 1 1 calc R
H25C H 1.2792 0.4402 0.0163 0.065 Uiso 1 1 calc R
C4 C 0.3104(11) 0.6835(6) 0.6178(6) 0.055(3) Uani 1 1 d .
H4A H 0.3362 0.7214 0.6557 0.083 Uiso 1 1 calc R
H4B H 0.2363 0.6498 0.6300 0.083 Uiso 1 1 calc R
H4C H 0.2709 0.7080 0.5715 0.083 Uiso 1 1 calc R
C3 C 0.5052(12) 0.5995(6) 0.6839(5) 0.055(3) Uani 1 1 d .
H3A H 0.5183 0.6357 0.7235 0.082 Uiso 1 1 calc R
H3B H 0.5998 0.5761 0.6824 0.082 Uiso 1 1 calc R
H3C H 0.4351 0.5610 0.6916 0.082 Uiso 1 1 calc R
C5 C 0.5655(10) 0.6916(5) 0.5948(5) 0.048(2) Uani 1 1 d .
H5A H 0.5292 0.7163 0.5483 0.072 Uiso 1 1 calc R
H5B H 0.6535 0.6625 0.5923 0.072 Uiso 1 1 calc R
H5C H 0.5899 0.7294 0.6329 0.072 Uiso 1 1 calc R
C2 C 0.4461(9) 0.6395(5) 0.6120(4) 0.0358(18) Uani 1 1 d .
C27 C 1.0338(11) 0.6703(6) -0.1025(5) 0.051(2) Uani 1 1 d .
H27A H 1.0839 0.7000 -0.0612 0.076 Uiso 1 1 calc R
H27B H 0.9364 0.6557 -0.0951 0.076 Uiso 1 1 calc R
H27C H 1.0232 0.7000 -0.1468 0.076 Uiso 1 1 calc R
C29 C 1.2774(10) 0.6244(7) -0.1173(6) 0.061(3) Uani 1 1 d .
H29A H 1.3377 0.5804 -0.1216 0.092 Uiso 1 1 calc R
H29B H 1.3235 0.6534 -0.0748 0.092 Uiso 1 1 calc R
H29C H 1.2689 0.6553 -0.1607 0.092 Uiso 1 1 calc R
C33 C 1.3072(10) 0.7186(5) 0.1434(5) 0.040(2) Uani 1 1 d .
H33 H 1.3407 0.7583 0.1759 0.048 Uiso 1 1 calc R
C32 C 1.4055(9) 0.6811(6) 0.1103(5) 0.042(2) Uani 1 1 d .
H32 H 1.5065 0.6944 0.1212 0.051 Uiso 1 1 calc R
O2 O 0.0950(10) 0.2996(6) 0.3689(4) 0.076(2) Uani 1 1 d .
O1 O 0.0693(8) 0.2071(5) 0.4422(5) 0.070(2) Uani 1 1 d .
C50 C 0.1149(11) 0.2661(6) 0.4309(7) 0.057(3) Uani 1 1 d .
C49 C 0.2092(14) 0.3131(7) 0.4890(6) 0.075(4) Uani 1 1 d .
H49A H 0.1667 0.3631 0.4888 0.113 Uiso 1 1 calc R
H49B H 0.3087 0.3168 0.4795 0.113 Uiso 1 1 calc R
H49C H 0.2135 0.2898 0.5362 0.113 Uiso 1 1 calc R
C51 C 0.0097(16) 0.2609(8) 0.3077(6) 0.079(4) Uani 1 1 d .
H51A H 0.0762 0.2396 0.2784 0.095 Uiso 1 1 calc R
H51B H -0.0443 0.2193 0.3248 0.095 Uiso 1 1 calc R
C52 C -0.0930(16) 0.3104(9) 0.2638(10) 0.111(6) Uani 1 1 d .
H52A H -0.1652 0.3276 0.2913 0.166 Uiso 1 1 calc R
H52B H -0.1437 0.2840 0.2204 0.166 Uiso 1 1 calc R
H52C H -0.0403 0.3534 0.2496 0.166 Uiso 1 1 calc R

loop_
_atom_site_aniso_label
_atom_site_aniso_U_11
_atom_site_aniso_U_22
_atom_site_aniso_U_33
_atom_site_aniso_U_23
_atom_site_aniso_U_13
_atom_site_aniso_U_12
Sb1 0.0281(3) 0.0320(3) 0.0275(3) 0.0028(2) 0.0046(2) 0.0013(2)
Sb2 0.0433(3) 0.0325(3) 0.0381(3) 0.0009(3) 0.0034(2) -0.0003(3)
Rh2 0.0188(2) 0.0306(3) 0.0260(3) -0.0042(2) 0.0046(2) -0.0001(2)
Rh1 0.0202(3) 0.0311(3) 0.0230(3) 0.0045(2) 0.0046(2) 0.0018(2)
P2 0.0253(9) 0.0308(11) 0.0229(9) 0.0018(7) 0.0060(7) 0.0016(8)
P1 0.0215(9) 0.0322(10) 0.0241(9) 0.0018(8) 0.0061(7) -0.0016(8)
P3 0.0203(8) 0.0316(10) 0.0261(9) -0.0027(8) 0.0065(7) 0.0020(7)
P4 0.0223(9) 0.0347(11) 0.0247(9) -0.0045(8) 0.0059(7) 0.0040(8)
C13 0.035(4) 0.037(4) 0.016(3) -0.006(3) -0.001(3) 0.001(4)
C11 0.031(4) 0.030(4) 0.023(4) -0.001(3) 0.002(3) 0.005(3)
C6 0.028(4) 0.030(4) 0.021(3) -0.005(3) -0.003(3) 0.007(3)
F4 0.068(4) 0.115(6) 0.039(3) 0.011(4) -0.010(3) 0.010(4)
F6 0.087(5) 0.143(7) 0.031(3) 0.000(4) -0.018(3) 0.027(5)
F3 0.051(4) 0.142(7) 0.093(5) -0.003(5) 0.034(4) -0.014(4)
F2 0.140(7) 0.031(3) 0.107(6) -0.012(3) 0.031(5) -0.005(4)
F5 0.056(4) 0.133(7) 0.099(5) -0.009(5) 0.050(4) -0.015(4)
F8 0.102(5) 0.038(3) 0.071(4) 0.008(3) -0.002(4) -0.017(4)
F7 0.107(5) 0.033(3) 0.089(5) 0.013(3) -0.016(4) -0.011(3)
F10 0.101(5) 0.065(5) 0.150(7) 0.025(5) -0.065(5) -0.011(5)
F11 0.230(11) 0.099(7) 0.152(8) -0.012(6) 0.149(9) -0.021(7)
F9 0.232(12) 0.118(9) 0.163(10) -0.006(7) 0.154(10) 0.014(8)
F12 0.115(7) 0.100(8) 0.189(10) 0.044(7) -0.082(6) -0.033(6)
F1 0.167(9) 0.042(4) 0.072(5) 0.000(3) 0.050(6) 0.009(4)
C44 0.040(4) 0.031(4) 0.035(4) -0.009(3) 0.013(4) -0.003(4)
C48 0.014(3) 0.047(5) 0.041(5) 0.001(4) 0.008(3) 0.002(3)
C45 0.035(4) 0.027(4) 0.045(5) 0.000(3) 0.011(4) 0.004(3)
C46 0.037(4) 0.034(5) 0.031(4) 0.004(3) 0.002(3) 0.000(3)
C41 0.019(3) 0.046(5) 0.038(4) 0.001(4) 0.001(3) -0.002(3)
C42 0.036(4) 0.046(5) 0.033(4) 0.005(4) 0.000(3) -0.012(4)
C43 0.048(5) 0.041(5) 0.022(4) -0.005(3) 0.001(3) -0.019(4)
C47 0.030(4) 0.048(5) 0.040(5) 0.005(4) 0.009(4) -0.015(4)
C21 0.017(3) 0.049(5) 0.038(4) 0.007(4) 0.003(3) -0.008(4)
C20 0.031(4) 0.070(6) 0.031(4) 0.004(4) 0.007(3) -0.005(5)
C22 0.025(4) 0.057(6) 0.029(4) 0.006(4) 0.008(3) 0.010(4)
C18 0.034(4) 0.045(5) 0.033(4) 0.018(4) 0.006(4) 0.006(4)
C24 0.051(5) 0.031(5) 0.051(5) 0.003(4) 0.003(4) 0.012(4)
C17 0.036(5) 0.048(6) 0.050(6) 0.016(4) -0.002(4) 0.000(4)
C19 0.038(4) 0.057(6) 0.021(4) 0.011(4) 0.003(3) -0.002(4)
C23 0.042(5) 0.061(6) 0.039(5) -0.003(4) -0.001(4) 0.023(5)
C15 0.043(5) 0.037(5) 0.033(4) -0.005(3) 0.004(4) 0.008(4)
C16 0.049(5) 0.055(6) 0.021(4) 0.001(4) 0.001(3) 0.017(4)
C14 0.051(5) 0.046(5) 0.030(4) -0.010(4) 0.001(4) -0.008(4)
C12 0.041(5) 0.053(6) 0.038(5) 0.006(4) 0.015(4) -0.010(4)
C1 0.029(4) 0.047(5) 0.059(5) 0.009(5) 0.016(4) -0.003(4)
C9 0.048(5) 0.030(4) 0.038(5) -0.004(4) -0.011(4) 0.012(4)
C10 0.049(5) 0.029(4) 0.024(4) 0.006(3) 0.007(3) 0.007(4)
C7 0.031(4) 0.034(5) 0.043(5) -0.007(4) 0.006(4) -0.002(4)
C8 0.033(4) 0.041(5) 0.043(5) -0.013(4) -0.009(4) 0.009(4)
C34 0.034(4) 0.039(5) 0.029(4) -0.003(3) 0.005(3) 0.003(4)
C31 0.024(4) 0.051(5) 0.038(5) -0.003(4) 0.007(3) -0.002(4)
C37 0.032(4) 0.051(5) 0.020(4) 0.002(3) 0.004(3) -0.005(4)
C40 0.036(4) 0.082(7) 0.036(4) 0.010(5) 0.015(4) -0.009(5)
C30 0.026(4) 0.030(4) 0.026(4) 0.001(3) 0.002(3) 0.002(3)
C35 0.021(3) 0.035(4) 0.031(4) 0.001(3) -0.003(3) 0.003(3)
C36 0.048(5) 0.049(6) 0.050(5) 0.001(4) 0.024(4) 0.021(4)
C38 0.041(5) 0.051(6) 0.035(5) 0.008(4) 0.005(4) -0.006(4)
C39 0.060(6) 0.058(6) 0.028(4) -0.012(4) 0.011(4) 0.002(5)
C28 0.082(7) 0.067(7) 0.026(4) 0.005(4) 0.011(5) -0.022(6)
C26 0.032(4) 0.040(5) 0.035(4) 0.001(4) 0.012(3) -0.006(4)
C25 0.041(5) 0.035(5) 0.056(6) -0.004(4) 0.016(4) 0.002(4)
C4 0.050(5) 0.067(7) 0.052(6) -0.027(5) 0.017(4) 0.011(5)
C3 0.072(7) 0.064(7) 0.025(4) -0.005(4) 0.002(4) 0.012(6)
C5 0.049(5) 0.050(6) 0.043(5) -0.010(4) 0.007(4) -0.013(5)
C2 0.030(4) 0.049(5) 0.026(4) -0.006(3) 0.002(3) -0.003(4)
C27 0.061(6) 0.047(6) 0.043(5) 0.014(4) 0.007(5) 0.015(5)
C29 0.041(5) 0.082(8) 0.064(7) 0.020(6) 0.020(5) -0.022(5)
C33 0.052(5) 0.030(4) 0.036(4) -0.006(4) 0.004(4) -0.011(4)
C32 0.025(4) 0.055(6) 0.043(5) 0.005(4) -0.006(4) -0.014(4)
O2 0.106(6) 0.056(5) 0.069(5) 0.004(5) 0.023(5) -0.025(5)
O1 0.050(4) 0.067(5) 0.094(6) 0.011(4) 0.018(4) -0.013(4)
C50 0.046(6) 0.046(6) 0.089(8) -0.008(6) 0.039(6) -0.004(5)
C49 0.100(9) 0.065(8) 0.062(7) -0.023(6) 0.020(7) -0.005(7)
C51 0.099(10) 0.085(10) 0.051(7) 0.002(6) 0.011(7) -0.017(8)
C52 0.080(10) 0.091(13) 0.151(16) 0.003(11) -0.001(10) 0.020(9)

loop_
_atom_type_symbol
_atom_type_description
_atom_type_scat_dispersion_real
_atom_type_scat_dispersion_imag
_atom_type_scat_source
C C 0.0033 0.0016 'International Tables Vol C Tables 4.2.6.8 and 6.1.1.4'
H H 0.0000 0.0000 'International Tables Vol C Tables 4.2.6.8 and 6.1.1.4'
O O 0.0106 0.0060 'International Tables Vol C Tables 4.2.6.8 and 6.1.1.4'
F F 0.0171 0.0103 'International Tables Vol C Tables 4.2.6.8 and 6.1.1.4'
P P 0.1023 0.0942 'International Tables Vol C Tables 4.2.6.8 and 6.1.1.4'
Rh Rh -1.1178 0.9187 'International Tables Vol C Tables 4.2.6.8 and 6.1.1.4'
Sb Sb -0.5866 1.5461 'International Tables Vol C Tables 4.2.6.8 and 6.1.1.4'

loop_
_geom_angle_atom_site_label_1
_geom_angle_atom_site_label_2
_geom_angle_atom_site_label_3
_geom_angle
F3 Sb1 F4 88.5(3)
F3 Sb1 F5 178.8(5)
F4 Sb1 F5 91.6(3)
F3 Sb1 F2 91.5(4)
F4 Sb1 F2 91.8(4)
F5 Sb1 F2 89.7(4)
F3 Sb1 F6 90.9(3)
F4 Sb1 F6 178.8(4)
F5 Sb1 F6 89.0(3)
F2 Sb1 F6 89.3(4)
F3 Sb1 F1 89.8(4)
F4 Sb1 F1 88.4(3)
F5 Sb1 F1 89.0(4)
F2 Sb1 F1 178.6(3)
F6 Sb1 F1 90.6(4)
F9 Sb2 F11 179.5(5)
F9 Sb2 F12 90.9(6)
F11 Sb2 F12 88.8(6)
F9 Sb2 F10 90.0(5)
F11 Sb2 F10 90.4(5)
F12 Sb2 F10 179.1(5)
F9 Sb2 F7 88.4(4)
F11 Sb2 F7 91.3(4)
F12 Sb2 F7 89.0(4)
F10 Sb2 F7 90.8(3)
F9 Sb2 F8 91.3(4)
F11 Sb2 F8 89.0(4)
F12 Sb2 F8 90.5(4)
F10 Sb2 F8 89.7(3)
F7 Sb2 F8 179.4(4)
C41 Rh2 C45 95.5(3)
C41 Rh2 P4 103.0(2)
C45 Rh2 P4 139.6(2)
C41 Rh2 C48 36.2(3)
C45 Rh2 C48 80.5(3)
P4 Rh2 C48 93.7(2)
C41 Rh2 P3 143.2(2)
C45 Rh2 P3 101.8(2)
P4 Rh2 P3 84.25(7)
C48 Rh2 P3 177.7(2)
C41 Rh2 C44 79.7(3)
C45 Rh2 C44 35.8(3)
P4 Rh2 C44 175.3(2)
C48 Rh2 C44 86.3(3)
P3 Rh2 C44 95.9(2)
C17 Rh1 C21 95.6(3)
C17 Rh1 P2 140.2(3)
C21 Rh1 P2 101.6(2)
C17 Rh1 P1 101.4(2)
C21 Rh1 P1 144.9(2)
P2 Rh1 P1 84.51(7)
C17 Rh1 C22 80.9(3)
C21 Rh1 C22 35.0(3)
P2 Rh1 C22 93.1(2)
P1 Rh1 C22 177.5(2)
C17 Rh1 C18 35.8(3)
C21 Rh1 C18 80.0(3)
P2 Rh1 C18 175.9(3)
P1 Rh1 C18 96.4(2)
C22 Rh1 C18 86.1(3)
C12 P2 C11 107.7(4)
C12 P2 C13 106.0(4)
C11 P2 C13 101.7(3)
C12 P2 Rh1 119.0(3)
C11 P2 Rh1 110.5(2)
C13 P2 Rh1 110.5(3)
C1 P1 C6 104.5(4)
C1 P1 C2 105.5(4)
C6 P1 C2 103.9(4)
C1 P1 Rh1 120.9(3)
C6 P1 Rh1 110.1(2)
C2 P1 Rh1 110.4(3)
C25 P3 C30 105.8(4)
C25 P3 C26 105.8(4)
C30 P3 C26 102.4(4)
C25 P3 Rh2 120.9(3)
C30 P3 Rh2 110.6(2)
C26 P3 Rh2 109.6(3)
C36 P4 C35 105.1(4)
C36 P4 C37 107.6(4)
C35 P4 C37 101.4(4)
C36 P4 Rh2 120.9(3)
C35 P4 Rh2 110.9(3)
C37 P4 Rh2 109.1(3)
C14 C13 C15 108.8(7)
C14 C13 C16 111.2(7)
C15 C13 C16 107.6(6)
C14 C13 P2 108.6(5)
C15 C13 P2 110.1(5)
C16 C13 P2 110.6(6)
C10 C11 C6 120.6(7)
C10 C11 P2 123.9(6)
C6 C11 P2 114.8(6)
C11 C6 C7 118.7(7)
C11 C6 P1 117.0(5)
C7 C6 P1 124.2(6)
C45 C44 C43 124.3(7)
C45 C44 Rh2 69.5(5)
C43 C44 Rh2 109.9(5)
C45 C44 H44 114.7
C43 C44 H44 114.7
Rh2 C44 H44 114.7
C41 C48 C47 126.7(8)
C41 C48 Rh2 69.4(4)
C47 C48 Rh2 110.6(5)
C41 C48 H48 113.7
C47 C48 H48 113.7
Rh2 C48 H48 113.7
C44 C45 C46 127.1(8)
C44 C45 Rh2 74.7(5)
C46 C45 Rh2 106.1(5)
C44 C45 H45 113.6
C46 C45 H45 113.6
Rh2 C45 H45 113.6
C45 C46 C47 114.5(7)
C45 C46 H46A 108.6
C47 C46 H46A 108.6
C45 C46 H46B 108.6
C47 C46 H46B 108.6
H46A C46 H46B 107.6
C48 C41 C42 127.2(8)
C48 C41 Rh2 74.3(4)
C42 C41 Rh2 107.7(5)
C48 C41 H41 113.4
C42 C41 H41 113.4
Rh2 C41 H41 113.4
C41 C42 C43 113.0(7)
C41 C42 H42A 109.0
C43 C42 H42A 109.0
C41 C42 H42B 109.0
C43 C42 H42B 109.0
H42A C42 H42B 107.8
C44 C43 C42 112.5(6)
C44 C43 H43A 109.1
C42 C43 H43A 109.1
C44 C43 H43B 109.1
C42 C43 H43B 109.1
H43A C43 H43B 107.8
C48 C47 C46 112.8(6)
C48 C47 H47A 109.0
C46 C47 H47A 109.0
C48 C47 H47B 109.0
C46 C47 H47B 109.0
H47A C47 H47B 107.8
C22 C21 C20 128.1(9)
C22 C21 Rh1 76.1(4)
C20 C21 Rh1 106.5(5)
C22 C21 H21 112.9
C20 C21 H21 112.9
Rh1 C21 H21 112.9
C21 C20 C19 112.9(7)
C21 C20 H20A 109.0
C19 C20 H20A 109.0
C21 C20 H20B 109.0
C19 C20 H20B 109.0
H20A C20 H20B 107.8
C21 C22 C23 126.5(8)
C21 C22 Rh1 69.0(4)
C23 C22 Rh1 107.6(5)
C21 C22 H22 114.5
C23 C22 H22 114.5
Rh1 C22 H22 114.5
C17 C18 C19 125.9(8)
C17 C18 Rh1 68.3(5)
C19 C18 Rh1 110.2(5)
C17 C18 H18 114.3
C19 C18 H18 114.3
Rh1 C18 H18 114.3
C17 C24 C23 113.8(8)
C17 C24 H24A 108.8
C23 C24 H24A 108.8
C17 C24 H24B 108.8
C23 C24 H24B 108.8
H24A C24 H24B 107.7
C18 C17 C24 128.1(8)
C18 C17 Rh1 76.0(5)
C24 C17 Rh1 104.6(6)
C18 C17 H17 113.4
C24 C17 H17 113.4
Rh1 C17 H17 113.4
C18 C19 C20 111.9(7)
C18 C19 H19A 109.2
C20 C19 H19A 109.2
C18 C19 H19B 109.2
C20 C19 H19B 109.2
H19A C19 H19B 107.9
C22 C23 C24 113.3(7)
C22 C23 H23A 108.9
C24 C23 H23A 108.9
C22 C23 H23B 108.9
C24 C23 H23B 108.9
H23A C23 H23B 107.7
C13 C15 H15A 109.5
C13 C15 H15B 109.5
H15A C15 H15B 109.5
C13 C15 H15C 109.5
H15A C15 H15C 109.5
H15B C15 H15C 109.5
C13 C16 H16A 109.5
C13 C16 H16B 109.5
H16A C16 H16B 109.5
C13 C16 H16C 109.5
H16A C16 H16C 109.5
H16B C16 H16C 109.5
C13 C14 H14A 109.5
C13 C14 H14B 109.5
H14A C14 H14B 109.5
C13 C14 H14C 109.5
H14A C14 H14C 109.5
H14B C14 H14C 109.5
P2 C12 H12A 109.5
P2 C12 H12B 109.5
H12A C12 H12B 109.5
P2 C12 H12C 109.5
H12A C12 H12C 109.5
H12B C12 H12C 109.5
P1 C1 H1A 109.5
P1 C1 H1B 109.5
H1A C1 H1B 109.5
P1 C1 H1C 109.5
H1A C1 H1C 109.5
H1B C1 H1C 109.5
C10 C9 C8 119.0(8)
C10 C9 H9 120.5
C8 C9 H9 120.5
C11 C10 C9 119.9(8)
C11 C10 H10 120.1
C9 C10 H10 120.1
C8 C7 C6 120.0(8)
C8 C7 H7 120.0
C6 C7 H7 120.0
C7 C8 C9 121.5(8)
C7 C8 H8 119.2
C9 C8 H8 119.2
C33 C34 C35 119.6(7)
C33 C34 H34 120.2
C35 C34 H34 120.2
C30 C31 C32 120.3(8)
C30 C31 H31 119.9
C32 C31 H31 119.9
C39 C37 C38 109.3(7)
C39 C37 C40 108.0(7)
C38 C37 C40 108.5(8)
C39 C37 P4 112.3(6)
C38 C37 P4 108.4(5)
C40 C37 P4 110.2(6)
C37 C40 H40A 109.5
C37 C40 H40B 109.5
H40A C40 H40B 109.5
C37 C40 H40C 109.5
H40A C40 H40C 109.5
H40B C40 H40C 109.5
C31 C30 C35 118.8(7)
C31 C30 P3 124.6(6)
C35 C30 P3 116.2(5)
C34 C35 C30 120.3(7)
C34 C35 P4 124.0(6)
C30 C35 P4 115.4(6)
P4 C36 H36A 109.5
P4 C36 H36B 109.5
H36A C36 H36B 109.5
P4 C36 H36C 109.5
H36A C36 H36C 109.5
H36B C36 H36C 109.5
C37 C38 H38A 109.5
C37 C38 H38B 109.5
H38A C38 H38B 109.5
C37 C38 H38C 109.5
H38A C38 H38C 109.5
H38B C38 H38C 109.5
C37 C39 H39A 109.5
C37 C39 H39B 109.5
H39A C39 H39B 109.5
C37 C39 H39C 109.5
H39A C39 H39C 109.5
H39B C39 H39C 109.5
C26 C28 H28A 109.5
C26 C28 H28B 109.5
H28A C28 H28B 109.5
C26 C28 H28C 109.5
H28A C28 H28C 109.5
H28B C28 H28C 109.5
C29 C26 C28 109.5(8)
C29 C26 C27 107.9(8)
C28 C26 C27 108.2(8)
C29 C26 P3 113.1(6)
C28 C26 P3 110.4(6)
C27 C26 P3 107.6(5)
P3 C25 H25A 109.5
P3 C25 H25B 109.5
H25A C25 H25B 109.5
P3 C25 H25C 109.5
H25A C25 H25C 109.5
H25B C25 H25C 109.5
C2 C4 H4A 109.5
C2 C4 H4B 109.5
H4A C4 H4B 109.5
C2 C4 H4C 109.5
H4A C4 H4C 109.5
H4B C4 H4C 109.5
C2 C3 H3A 109.5
C2 C3 H3B 109.5
H3A C3 H3B 109.5
C2 C3 H3C 109.5
H3A C3 H3C 109.5
H3B C3 H3C 109.5
C2 C5 H5A 109.5
C2 C5 H5B 109.5
H5A C5 H5B 109.5
C2 C5 H5C 109.5
H5A C5 H5C 109.5
H5B C5 H5C 109.5
C4 C2 C3 109.3(7)
C4 C2 C5 110.4(8)
C3 C2 C5 109.2(7)
C4 C2 P1 111.1(6)
C3 C2 P1 109.3(7)
C5 C2 P1 107.5(5)
C26 C27 H27A 109.5
C26 C27 H27B 109.5
H27A C27 H27B 109.5
C26 C27 H27C 109.5
H27A C27 H27C 109.5
H27B C27 H27C 109.5
C26 C29 H29A 109.5
C26 C29 H29B 109.5
H29A C29 H29B 109.5
C26 C29 H29C 109.5
H29A C29 H29C 109.5
H29B C29 H29C 109.5
C34 C33 C32 120.4(8)
C34 C33 H33 119.8
C32 C33 H33 119.8
C33 C32 C31 120.4(7)
C33 C32 H32 119.8
C31 C32 H32 119.8
C50 O2 C51 117.1(10)
O1 C50 O2 126.3(12)
O1 C50 C49 123.1(12)
O2 C50 C49 110.6(10)
C50 C49 H49A 109.5
C50 C49 H49B 109.5
H49A C49 H49B 109.5
C50 C49 H49C 109.5
H49A C49 H49C 109.5
H49B C49 H49C 109.5
C52 C51 O2 111.0(13)
C52 C51 H51A 109.4
O2 C51 H51A 109.4
C52 C51 H51B 109.4
O2 C51 H51B 109.4
H51A C51 H51B 108.0
C51 C52 H52A 109.5
C51 C52 H52B 109.5
H52A C52 H52B 109.5
C51 C52 H52C 109.5
H52A C52 H52C 109.5
H52B C52 H52C 109.5

loop_
_geom_bond_atom_site_label_1
_geom_bond_atom_site_label_2
_geom_bond_distance
Sb1 F3 1.841(6)
Sb1 F4 1.844(5)
Sb1 F5 1.855(5)
Sb1 F2 1.859(7)
Sb1 F6 1.860(5)
Sb1 F1 1.865(8)
Sb2 F9 1.823(7)
Sb2 F11 1.824(7)
Sb2 F12 1.824(8)
Sb2 F10 1.844(7)
Sb2 F7 1.860(6)
Sb2 F8 1.868(6)
Rh2 C41 2.207(7)
Rh2 C45 2.220(8)
Rh2 P4 2.268(2)
Rh2 C48 2.269(7)
Rh2 P3 2.2743(18)
Rh2 C44 2.287(8)
Rh1 C17 2.204(9)
Rh1 C21 2.209(7)
Rh1 P2 2.269(2)
Rh1 P1 2.2695(19)
Rh1 C22 2.297(8)
Rh1 C18 2.302(8)
P2 C12 1.811(8)
P2 C11 1.837(8)
P2 C13 1.892(7)
P1 C1 1.812(8)
P1 C6 1.821(7)
P1 C2 1.890(8)
P3 C25 1.812(9)
P3 C30 1.822(8)
P3 C26 1.877(8)
P4 C36 1.821(9)
P4 C35 1.835(8)
P4 C37 1.884(8)
C13 C14 1.505(11)
C13 C15 1.534(11)
C13 C16 1.543(11)
C11 C10 1.389(10)
C11 C6 1.400(10)
C6 C7 1.407(11)
C44 C45 1.387(12)
C44 C43 1.517(12)
C44 H44 1.0000
C48 C41 1.393(11)
C48 C47 1.500(12)
C48 H48 1.0000
C45 C46 1.496(11)
C45 H45 1.0000
C46 C47 1.560(11)
C46 H46A 0.9900
C46 H46B 0.9900
C41 C42 1.496(11)
C41 H41 1.0000
C42 C43 1.533(13)
C42 H42A 0.9900
C42 H42B 0.9900
C43 H43A 0.9900
C43 H43B 0.9900
C47 H47A 0.9900
C47 H47B 0.9900
C21 C22 1.356(12)
C21 C20 1.513(11)
C21 H21 1.0000
C20 C19 1.562(12)
C20 H20A 0.9900
C20 H20B 0.9900
C22 C23 1.523(13)
C22 H22 1.0000
C18 C17 1.386(13)
C18 C19 1.507(11)
C18 H18 1.0000
C24 C17 1.495(13)
C24 C23 1.530(13)
C24 H24A 0.9900
C24 H24B 0.9900
C17 H17 1.0000
C19 H19A 0.9900
C19 H19B 0.9900
C23 H23A 0.9900
C23 H23B 0.9900
C15 H15A 0.9800
C15 H15B 0.9800
C15 H15C 0.9800
C16 H16A 0.9800
C16 H16B 0.9800
C16 H16C 0.9800
C14 H14A 0.9800
C14 H14B 0.9800
C14 H14C 0.9800
C12 H12A 0.9800
C12 H12B 0.9800
C12 H12C 0.9800
C1 H1A 0.9800
C1 H1B 0.9800
C1 H1C 0.9800
C9 C10 1.394(12)
C9 C8 1.395(13)
C9 H9 0.9500
C10 H10 0.9500
C7 C8 1.364(12)
C7 H7 0.9500
C8 H8 0.9500
C34 C33 1.372(12)
C34 C35 1.392(11)
C34 H34 0.9500
C31 C30 1.383(10)
C31 C32 1.385(13)
C31 H31 0.9500
C37 C39 1.530(11)
C37 C38 1.537(13)
C37 C40 1.543(11)
C40 H40A 0.9800
C40 H40B 0.9800
C40 H40C 0.9800
C30 C35 1.408(10)
C36 H36A 0.9800
C36 H36B 0.9800
C36 H36C 0.9800
C38 H38A 0.9800
C38 H38B 0.9800
C38 H38C 0.9800
C39 H39A 0.9800
C39 H39B 0.9800
C39 H39C 0.9800
C28 C26 1.522(13)
C28 H28A 0.9800
C28 H28B 0.9800
C28 H28C 0.9800
C26 C29 1.520(11)
C26 C27 1.547(12)
C25 H25A 0.9800
C25 H25B 0.9800
C25 H25C 0.9800
C4 C2 1.512(12)
C4 H4A 0.9800
C4 H4B 0.9800
C4 H4C 0.9800
C3 C2 1.535(12)
C3 H3A 0.9800
C3 H3B 0.9800
C3 H3C 0.9800
C5 C2 1.537(12)
C5 H5A 0.9800
C5 H5B 0.9800
C5 H5C 0.9800
C27 H27A 0.9800
C27 H27B 0.9800
C27 H27C 0.9800
C29 H29A 0.9800
C29 H29B 0.9800
C29 H29C 0.9800
C33 C32 1.383(13)
C33 H33 0.9500
C32 H32 0.9500
O2 C50 1.296(14)
O2 C51 1.439(14)
O1 C50 1.175(12)
C50 C49 1.512(15)
C49 H49A 0.9800
C49 H49B 0.9800
C49 H49C 0.9800
C51 C52 1.436(19)
C51 H51A 0.9900
C51 H51B 0.9900
C52 H52A 0.9800
C52 H52B 0.9800
C52 H52C 0.9800

loop_
_geom_torsion_atom_site_label_1
_geom_torsion_atom_site_label_2
_geom_torsion_atom_site_label_3
_geom_torsion_atom_site_label_4
_geom_torsion
C17 Rh1 P2 C12 -128.2(5)
C21 Rh1 P2 C12 -14.4(4)
P1 Rh1 P2 C12 130.6(4)
C22 Rh1 P2 C12 -48.6(4)
C18 Rh1 P2 C12 -127(3)
C17 Rh1 P2 C11 106.6(5)
C21 Rh1 P2 C11 -139.7(4)
P1 Rh1 P2 C11 5.4(3)
C22 Rh1 P2 C11 -173.9(4)
C18 Rh1 P2 C11 108(3)
C17 Rh1 P2 C13 -5.2(5)
C21 Rh1 P2 C13 108.6(3)
P1 Rh1 P2 C13 -106.4(3)
C22 Rh1 P2 C13 74.3(3)
C18 Rh1 P2 C13 -4(3)
C17 Rh1 P1 C1 -14.5(5)
C21 Rh1 P1 C1 -131.9(5)
P2 Rh1 P1 C1 125.6(4)
C22 Rh1 P1 C1 143(5)
C18 Rh1 P1 C1 -50.3(4)
C17 Rh1 P1 C6 -136.6(4)
C21 Rh1 P1 C6 106.0(5)
P2 Rh1 P1 C6 3.6(3)
C22 Rh1 P1 C6 21(5)
C18 Rh1 P1 C6 -172.4(4)
C17 Rh1 P1 C2 109.3(4)
C21 Rh1 P1 C2 -8.2(5)
P2 Rh1 P1 C2 -110.6(3)
C22 Rh1 P1 C2 -94(5)
C18 Rh1 P1 C2 73.4(4)
C41 Rh2 P3 C25 -126.0(5)
C45 Rh2 P3 C25 -9.7(4)
P4 Rh2 P3 C25 129.8(4)
C48 Rh2 P3 C25 159(6)
C44 Rh2 P3 C25 -45.5(4)
C41 Rh2 P3 C30 109.6(5)
C45 Rh2 P3 C30 -134.0(3)
P4 Rh2 P3 C30 5.5(3)
C48 Rh2 P3 C30 34(6)
C44 Rh2 P3 C30 -169.8(3)
C41 Rh2 P3 C26 -2.6(5)
C45 Rh2 P3 C26 113.7(4)
P4 Rh2 P3 C26 -106.7(3)
C48 Rh2 P3 C26 -78(6)
C44 Rh2 P3 C26 78.0(4)
C41 Rh2 P4 C36 -17.1(4)
C45 Rh2 P4 C36 -132.2(5)
C48 Rh2 P4 C36 -52.6(4)
P3 Rh2 P4 C36 126.3(4)
C44 Rh2 P4 C36 -142(3)
C41 Rh2 P4 C35 -140.8(3)
C45 Rh2 P4 C35 104.2(4)
C48 Rh2 P4 C35 -176.2(3)
P3 Rh2 P4 C35 2.6(3)
C44 Rh2 P4 C35 94(3)
C41 Rh2 P4 C37 108.4(3)
C45 Rh2 P4 C37 -6.7(4)
C48 Rh2 P4 C37 72.9(3)
P3 Rh2 P4 C37 -108.2(3)
C44 Rh2 P4 C37 -16(3)
C12 P2 C13 C14 -173.3(6)
C11 P2 C13 C14 -60.9(6)
Rh1 P2 C13 C14 56.5(6)
C12 P2 C13 C15 67.7(7)
C11 P2 C13 C15 -179.9(6)
Rh1 P2 C13 C15 -62.5(6)
C12 P2 C13 C16 -51.0(7)
C11 P2 C13 C16 61.4(6)
Rh1 P2 C13 C16 178.7(5)
C12 P2 C11 C10 42.2(8)
C13 P2 C11 C10 -69.0(8)
Rh1 P2 C11 C10 173.6(6)
C12 P2 C11 C6 -147.9(6)
C13 P2 C11 C6 100.9(6)
Rh1 P2 C11 C6 -16.5(7)
C10 C11 C6 C7 6.6(12)
P2 C11 C6 C7 -163.7(6)
C10 C11 C6 P1 -169.3(6)
P2 C11 C6 P1 20.4(8)
C1 P1 C6 C11 -146.7(6)
C2 P1 C6 C11 102.9(6)
Rh1 P1 C6 C11 -15.4(7)
C1 P1 C6 C7 37.6(8)
C2 P1 C6 C7 -72.8(7)
Rh1 P1 C6 C7 168.9(6)
C41 Rh2 C44 C45 -114.8(5)
P4 Rh2 C44 C45 11(3)
C48 Rh2 C44 C45 -78.9(5)
P3 Rh2 C44 C45 102.1(5)
C41 Rh2 C44 C43 5.5(5)
C45 Rh2 C44 C43 120.3(8)
P4 Rh2 C44 C43 131(2)
C48 Rh2 C44 C43 41.4(6)
P3 Rh2 C44 C43 -137.6(5)
C45 Rh2 C48 C41 -113.2(5)
P4 Rh2 C48 C41 107.1(5)
P3 Rh2 C48 C41 78(6)
C44 Rh2 C48 C41 -77.6(5)
C41 Rh2 C48 C47 122.8(8)
C45 Rh2 C48 C47 9.6(6)
P4 Rh2 C48 C47 -130.1(6)
P3 Rh2 C48 C47 -159(5)
C44 Rh2 C48 C47 45.2(6)
C43 C44 C45 C46 -1.8(14)
Rh2 C44 C45 C46 98.9(8)
C43 C44 C45 Rh2 -100.7(8)
C41 Rh2 C45 C44 63.8(5)
P4 Rh2 C45 C44 -178.7(4)
C48 Rh2 C45 C44 96.9(5)
P3 Rh2 C45 C44 -83.6(5)
C41 Rh2 C45 C46 -61.1(6)
P4 Rh2 C45 C46 56.5(7)
C48 Rh2 C45 C46 -28.0(5)
P3 Rh2 C45 C46 151.5(5)
C44 Rh2 C45 C46 -124.9(8)
C44 C45 C46 C47 -39.2(12)
Rh2 C45 C46 C47 43.6(8)
C47 C48 C41 C42 -0.4(13)
Rh2 C48 C41 C42 100.5(8)
C47 C48 C41 Rh2 -100.9(7)
C45 Rh2 C41 C48 65.6(5)
P4 Rh2 C41 C48 -78.2(5)
P3 Rh2 C41 C48 -176.2(4)
C44 Rh2 C41 C48 97.9(5)
C45 Rh2 C41 C42 -59.1(6)
P4 Rh2 C41 C42 157.1(5)
C48 Rh2 C41 C42 -124.7(8)
P3 Rh2 C41 C42 59.1(7)
C44 Rh2 C41 C42 -26.8(6)
C48 C41 C42 C43 -37.9(11)
Rh2 C41 C42 C43 45.5(8)
C45 C44 C43 C42 95.1(10)
Rh2 C44 C43 C42 16.8(8)
C41 C42 C43 C44 -42.4(9)
C41 C48 C47 C46 89.9(9)
Rh2 C48 C47 C46 10.7(8)
C45 C46 C47 C48 -37.5(10)
C17 Rh1 C21 C22 65.3(6)
P2 Rh1 C21 C22 -78.5(5)
P1 Rh1 C21 C22 -175.6(4)
C18 Rh1 C21 C22 97.6(6)
C17 Rh1 C21 C20 -60.8(7)
P2 Rh1 C21 C20 155.3(6)
P1 Rh1 C21 C20 58.2(8)
C22 Rh1 C21 C20 -126.2(9)
C18 Rh1 C21 C20 -28.5(7)
C22 C21 C20 C19 -37.7(11)
Rh1 C21 C20 C19 47.3(9)
C20 C21 C22 C23 3.4(13)
Rh1 C21 C22 C23 -96.8(8)
C20 C21 C22 Rh1 100.2(7)
C17 Rh1 C22 C21 -113.7(6)
P2 Rh1 C22 C21 106.0(5)
P1 Rh1 C22 C21 89(5)
C18 Rh1 C22 C21 -78.0(6)
C17 Rh1 C22 C23 9.5(6)
C21 Rh1 C22 C23 123.1(8)
P2 Rh1 C22 C23 -130.9(5)
P1 Rh1 C22 C23 -148(5)
C18 Rh1 C22 C23 45.1(6)
C21 Rh1 C18 C17 -114.6(6)
P2 Rh1 C18 C17 -2(3)
P1 Rh1 C18 C17 100.7(5)
C22 Rh1 C18 C17 -79.9(6)
C17 Rh1 C18 C19 121.7(9)
C21 Rh1 C18 C19 7.1(6)
P2 Rh1 C18 C19 120(3)
P1 Rh1 C18 C19 -137.6(6)
C22 Rh1 C18 C19 41.8(6)
C19 C18 C17 C24 -2.1(15)
Rh1 C18 C17 C24 97.8(10)
C19 C18 C17 Rh1 -99.8(8)
C23 C24 C17 C18 -34.5(13)
C23 C24 C17 Rh1 49.0(8)
C21 Rh1 C17 C18 64.1(5)
P2 Rh1 C17 C18 179.8(4)
P1 Rh1 C17 C18 -85.1(5)
C22 Rh1 C17 C18 95.9(5)
C21 Rh1 C17 C24 -62.2(6)
P2 Rh1 C17 C24 53.5(7)
P1 Rh1 C17 C24 148.6(5)
C22 Rh1 C17 C24 -30.4(6)
C18 Rh1 C17 C24 -126.3(8)
C17 C18 C19 C20 93.0(11)
Rh1 C18 C19 C20 15.8(9)
C21 C20 C19 C18 -43.0(11)
C21 C22 C23 C24 90.2(10)
Rh1 C22 C23 C24 13.8(9)
C17 C24 C23 C22 -43.7(10)
C6 C11 C10 C9 -5.3(12)
P2 C11 C10 C9 164.1(7)
C8 C9 C10 C11 0.5(12)
C11 C6 C7 C8 -3.1(12)
P1 C6 C7 C8 172.5(6)
C6 C7 C8 C9 -1.8(13)
C10 C9 C8 C7 3.1(13)
C36 P4 C37 C39 -55.1(7)
C35 P4 C37 C39 54.9(7)
Rh2 P4 C37 C39 172.0(5)
C36 P4 C37 C38 -176.0(6)
C35 P4 C37 C38 -66.0(6)
Rh2 P4 C37 C38 51.1(6)
C36 P4 C37 C40 65.4(8)
C35 P4 C37 C40 175.4(7)
Rh2 P4 C37 C40 -67.5(7)
C32 C31 C30 C35 -2.7(12)
C32 C31 C30 P3 169.8(7)
C25 P3 C30 C31 38.9(8)
C26 P3 C30 C31 -71.7(8)
Rh2 P3 C30 C31 171.6(6)
C25 P3 C30 C35 -148.3(6)
C26 P3 C30 C35 101.1(6)
Rh2 P3 C30 C35 -15.7(7)
C33 C34 C35 C30 -5.8(12)
C33 C34 C35 P4 168.3(7)
C31 C30 C35 C34 6.2(12)
P3 C30 C35 C34 -167.0(6)
C31 C30 C35 P4 -168.4(6)
P3 C30 C35 P4 18.4(8)
C36 P4 C35 C34 40.2(8)
C37 P4 C35 C34 -71.8(8)
Rh2 P4 C35 C34 172.5(6)
C36 P4 C35 C30 -145.5(6)
C37 P4 C35 C30 102.6(6)
Rh2 P4 C35 C30 -13.2(7)
C25 P3 C26 C29 -50.5(8)
C30 P3 C26 C29 60.1(8)
Rh2 P3 C26 C29 177.6(6)
C25 P3 C26 C28 72.6(7)
C30 P3 C26 C28 -176.8(7)
Rh2 P3 C26 C28 -59.3(7)
C25 P3 C26 C27 -169.6(6)
C30 P3 C26 C27 -59.0(7)
Rh2 P3 C26 C27 58.5(6)
C1 P1 C2 C4 -56.1(8)
C6 P1 C2 C4 53.7(7)
Rh1 P1 C2 C4 171.7(6)
C1 P1 C2 C3 64.7(7)
C6 P1 C2 C3 174.4(6)
Rh1 P1 C2 C3 -67.5(6)
C1 P1 C2 C5 -176.9(6)
C6 P1 C2 C5 -67.2(7)
Rh1 P1 C2 C5 50.9(7)
C35 C34 C33 C32 1.9(13)
C34 C33 C32 C31 1.5(14)
C30 C31 C32 C33 -1.1(14)
C51 O2 C50 O1 -0.4(17)
C51 O2 C50 C49 178.7(10)
C50 O2 C51 C52 136.3(13)
